data_7048196
loop_
_publ_author_name
'Sarto, Carolina'
'Rouzi\`eres, Mathieu'
'Liu, Jun-Liang'
'Bamberger, Heiko'
'van Slageren, Joris'
'Cl\'erac, Rodolphe'
'Albor\'es, Pablo'

_publ_section_title
;
 Slow magnetization dynamics in Co(ii)/Co(iii) triethanolamine/pivalate
 complexes.
;
_journal_issue 47
_journal_name_full 'Dalton transactions (Cambridge, England : 2003)'
_journal_page_first 17055
_journal_page_last 17066
_journal_paper_doi 10.1039/c8dt04041a
_journal_volume 47
_journal_year 2018
_chemical_formula_sum 'C43 H90 Co4 N3 O21'
_chemical_formula_weight 1220.89
_space_group_crystal_system triclinic
_space_group_IT_number 2
_space_group_name_Hall '-P 1'
_space_group_name_H-M_alt 'P -1'
_symmetry_space_group_name_Hall '-P 1'
_symmetry_space_group_name_H-M 'P -1'
_atom_sites_solution_hydrogens mixed
_audit_creation_method SHELXL-2014/7
_audit_update_record
;
2018-11-01 deposited with the CCDC.
2018-11-12 downloaded from the CCDC.
;
_cell_angle_alpha 87.099(5)
_cell_angle_beta 71.868(5)
_cell_angle_gamma 82.971(5)
_cell_formula_units_Z 2
_cell_length_a 11.9064(7)
_cell_length_b 15.7978(9)
_cell_length_c 15.8174(9)
_cell_measurement_reflns_used 7848
_cell_measurement_temperature 170(2)
_cell_measurement_theta_max 28.3150
_cell_measurement_theta_min 3.7500
_cell_volume 2805.9(3)
_computing_cell_refinement
;
CrysAlisPro, Agilent Technologies,
Version 1.171.37.31 (release 14-01-2014 CrysAlis171 .NET)
(compiled Jan 14 2014,18:38:05)
;
_computing_data_collection
;
CrysAlisPro, Agilent Technologies,
Version 1.171.37.31 (release 14-01-2014 CrysAlis171 .NET)
(compiled Jan 14 2014,18:38:05)
;
_computing_data_reduction
;
CrysAlisPro, Agilent Technologies,
Version 1.171.37.31 (release 14-01-2014 CrysAlis171 .NET)
(compiled Jan 14 2014,18:38:05)
;
_computing_structure_refinement 'SHELXL-2014/7 (Sheldrick, 2014)'
_diffrn_ambient_temperature 170(2)
_diffrn_detector_area_resol_mean 16.1158
_diffrn_measured_fraction_theta_full 0.997
_diffrn_measured_fraction_theta_max 0.988
_diffrn_measurement_device_type 'Xcalibur, Eos, Gemini'
_diffrn_measurement_method '\w scans'
_diffrn_radiation_type MoK\a
_diffrn_radiation_wavelength 0.71069
_diffrn_reflns_av_R_equivalents 0.0834
_diffrn_reflns_av_unetI/netI 0.0840
_diffrn_reflns_Laue_measured_fraction_full 0.997
_diffrn_reflns_Laue_measured_fraction_max 0.988
_diffrn_reflns_limit_h_max 15
_diffrn_reflns_limit_h_min -14
_diffrn_reflns_limit_k_max 19
_diffrn_reflns_limit_k_min -20
_diffrn_reflns_limit_l_max 20
_diffrn_reflns_limit_l_min -20
_diffrn_reflns_number 34669
_diffrn_reflns_point_group_measured_fraction_full 0.997
_diffrn_reflns_point_group_measured_fraction_max 0.988
_diffrn_reflns_theta_full 25.240
_diffrn_reflns_theta_max 27.000
_diffrn_reflns_theta_min 3.524
_diffrn_source 'Enhance (Mo) X-ray Source'
_exptl_absorpt_coefficient_mu 1.235
_exptl_absorpt_correction_T_max 1.00000
_exptl_absorpt_correction_T_min 0.79969
_exptl_absorpt_correction_type multi-scan
_exptl_absorpt_process_details
;
CrysAlisPro, Agilent Technologies,
Version 1.171.37.31 (release 14-01-2014 CrysAlis171 .NET)
(compiled Jan 14 2014,18:38:05)
Empirical absorption correction using spherical harmonics,
 implemented in SCALE3 ABSPACK scaling algorithm.
;
_exptl_crystal_colour pink
_exptl_crystal_density_diffrn 1.445
_exptl_crystal_description block
_exptl_crystal_F_000 1290
_exptl_crystal_size_max 0.56
_exptl_crystal_size_mid 0.27
_exptl_crystal_size_min 0.10
_refine_diff_density_max 2.440
_refine_diff_density_min -1.499
_refine_diff_density_rms 0.148
_refine_ls_extinction_method none
_refine_ls_goodness_of_fit_ref 1.061
_refine_ls_hydrogen_treatment mixed
_refine_ls_matrix_type full
_refine_ls_number_parameters 646
_refine_ls_number_reflns 12103
_refine_ls_number_restraints 97
_refine_ls_restrained_S_all 1.081
_refine_ls_R_factor_all 0.1150
_refine_ls_R_factor_gt 0.0847
_refine_ls_shift/su_max 0.000
_refine_ls_shift/su_mean 0.000
_refine_ls_structure_factor_coef Fsqd
_refine_ls_weighting_details 'w=1/[\s^2^(Fo^2^)+(0.1106P)^2^+13.8801P] where P=(Fo^2^+2Fc^2^)/3'
_refine_ls_weighting_scheme calc
_refine_ls_wR_factor_gt 0.2199
_refine_ls_wR_factor_ref 0.2517
_reflns_Friedel_coverage 0.000
_reflns_number_gt 8617
_reflns_number_total 12103
_reflns_threshold_expression 'I > 2\s(I)'
_cod_data_source_file c8dt04041a2.cif
_cod_data_source_block 2
_cod_depositor_comments 'Adding full bibliography for 7048195--7048196.cif.'
_cod_database_code 7048196
_shelx_shelxl_version_number 2014/7
_shelx_space_group_comment
;
The symmetry employed for this shelxl refinement is uniquely defined
by the following loop, which should always be used as a source of
symmetry information in preference to the above space-group names.
They are only intended as comments.
;

loop_
_space_group_symop_operation_xyz
'x, y, z'
'-x, -y, -z'

loop_
_atom_site_label
_atom_site_type_symbol
_atom_site_fract_x
_atom_site_fract_y
_atom_site_fract_z
_atom_site_U_iso_or_equiv
_atom_site_adp_type
_atom_site_occupancy
_atom_site_site_symmetry_order
_atom_site_calc_flag
_atom_site_refinement_flags_posn
_atom_site_refinement_flags_adp
_atom_site_refinement_flags_occupancy
_atom_site_disorder_assembly
_atom_site_disorder_group
C1 C -0.0266(6) 0.2657(4) 0.7981(4) 0.0344(14) Uani 1 1 d . . . . .
H1A H -0.0600 0.2448 0.8584 0.041 Uiso 1 1 calc R U . . .
H1B H -0.0740 0.2498 0.7628 0.041 Uiso 1 1 calc R U . . .
C2 C -0.0324(6) 0.3623(4) 0.7988(5) 0.0353(14) Uani 1 1 d . . . . .
H2A H -0.0174 0.3844 0.7384 0.042 Uiso 1 1 calc R U . . .
H2B H -0.1116 0.3859 0.8333 0.042 Uiso 1 1 calc R U . . .
C3 C 0.0222(6) 0.3696(4) 0.9349(4) 0.0349(14) Uani 1 1 d . . . . .
H3A H -0.0343 0.3277 0.9495 0.042 Uiso 1 1 calc R U . . .
H3B H -0.0164 0.4210 0.9677 0.042 Uiso 1 1 calc R U . . .
C4 C 0.1292(6) 0.3356(4) 0.9642(4) 0.0325(14) Uani 1 1 d . . . . .
H4A H 0.1849 0.3779 0.9528 0.039 Uiso 1 1 calc R U . . .
H4B H 0.1044 0.3224 1.0275 0.039 Uiso 1 1 calc R U . . .
C5 C 0.0582(7) 0.4844(4) 0.8256(5) 0.0395(16) Uani 1 1 d . . . . .
H5A H 0.1085 0.5013 0.8582 0.047 Uiso 1 1 calc R U . . .
H5B H -0.0215 0.5120 0.8532 0.047 Uiso 1 1 calc R U . . .
C6 C 0.1021(9) 0.5188(5) 0.7311(6) 0.057(2) Uani 1 1 d . . . . .
H6A H 0.0745 0.4849 0.6937 0.068 Uiso 1 1 calc R U . . .
H6B H 0.0636 0.5765 0.7302 0.068 Uiso 1 1 calc R U . . .
C7 C 0.4790(5) 0.2070(5) 0.7165(4) 0.0337(14) Uani 1 1 d . . . . .
H7A H 0.4884 0.2635 0.6902 0.040 Uiso 1 1 calc R U . . .
H7B H 0.4953 0.1667 0.6687 0.040 Uiso 1 1 calc R U . . .
C8 C 0.5677(5) 0.1845(4) 0.7687(4) 0.0312(13) Uani 1 1 d . . . . .
H8A H 0.6322 0.1438 0.7355 0.037 Uiso 1 1 calc R U . . .
H8B H 0.6013 0.2355 0.7763 0.037 Uiso 1 1 calc R U . . .
C9 C 0.5799(5) 0.1526(4) 0.9194(4) 0.0337(14) Uani 1 1 d . . . . .
H9A H 0.5468 0.1186 0.9720 0.040 Uiso 1 1 calc R U . . .
H9B H 0.5702 0.2114 0.9380 0.040 Uiso 1 1 calc R U . . .
C10 C 0.7119(6) 0.1237(5) 0.8829(5) 0.0379(15) Uani 1 1 d . . . . .
H10A H 0.7464 0.1580 0.8308 0.045 Uiso 1 1 calc R U . . .
H10B H 0.7498 0.1330 0.9272 0.045 Uiso 1 1 calc R U . . .
C11 C 0.4880(5) 0.0560(4) 0.8491(4) 0.0310(13) Uani 1 1 d . . . . .
H11A H 0.4800 0.0474 0.7910 0.037 Uiso 1 1 calc R U . . .
H11B H 0.5545 0.0173 0.8558 0.037 Uiso 1 1 calc R U . . .
C12 C 0.3756(5) 0.0392(4) 0.9210(4) 0.0310(13) Uani 1 1 d . . . . .
H12A H 0.3527 -0.0159 0.9128 0.037 Uiso 1 1 calc R U . . .
H12B H 0.3872 0.0395 0.9791 0.037 Uiso 1 1 calc R U . . .
C13 C 0.3578(6) 0.0379(4) 0.6405(5) 0.0366(14) Uani 1 1 d . . . . .
H13A H 0.4136 0.0016 0.6636 0.044 Uiso 1 1 calc R U . . .
H13B H 0.4016 0.0768 0.5965 0.044 Uiso 1 1 calc R U . . .
C14 C 0.2914(6) -0.0156(5) 0.5990(5) 0.0406(16) Uani 1 1 d . . . . .
H14A H 0.3468 -0.0456 0.5480 0.049 Uiso 1 1 calc R U . . .
H14B H 0.2535 -0.0575 0.6419 0.049 Uiso 1 1 calc R U . . .
C15 C 0.2481(7) 0.0661(5) 0.4747(4) 0.0394(15) Uani 1 1 d . . . . .
H15A H 0.3298 0.0775 0.4633 0.047 Uiso 1 1 calc R U . . .
H15B H 0.2031 0.1191 0.4647 0.047 Uiso 1 1 calc R U . . .
C16 C 0.2458(8) 0.0020(5) 0.4075(5) 0.0490(18) Uani 1 1 d . . . . .
H16A H 0.1639 -0.0005 0.4096 0.059 Uiso 1 1 calc R U . . .
H16B H 0.2884 0.0215 0.3484 0.059 Uiso 1 1 calc R U . . .
C17 C 0.0901(6) -0.0020(4) 0.5870(5) 0.0377(15) Uani 1 1 d . . . . .
H17A H 0.1115 -0.0612 0.5693 0.045 Uiso 1 1 calc R U . . .
H17B H 0.0420 0.0257 0.5519 0.045 Uiso 1 1 calc R U . . .
C18 C 0.0198(6) 0.0028(4) 0.6850(4) 0.0363(15) Uani 1 1 d . . . . .
H18A H -0.0530 -0.0234 0.6957 0.044 Uiso 1 1 calc R U . . .
H18B H 0.0661 -0.0281 0.7198 0.044 Uiso 1 1 calc R U . . .
C19 C -0.0640(6) 0.2288(4) 0.5791(4) 0.0363(15) Uani 1 1 d . . . . .
C20 C -0.1166(7) 0.3022(5) 0.5287(5) 0.0456(17) Uani 1 1 d . . . . .
C21 C -0.1469(13) 0.2661(8) 0.4511(9) 0.099(4) Uani 1 1 d . . . . .
H21A H -0.2013 0.2242 0.4734 0.148 Uiso 1 1 calc R U . . .
H21B H -0.1829 0.3115 0.4221 0.148 Uiso 1 1 calc R U . . .
H21C H -0.0754 0.2401 0.4093 0.148 Uiso 1 1 calc R U . . .
C22 C -0.2317(11) 0.3428(8) 0.5901(9) 0.107(5) Uani 1 1 d . . . . .
H22A H -0.2858 0.3005 0.6111 0.161 Uiso 1 1 calc R U . . .
H22B H -0.2171 0.3667 0.6399 0.161 Uiso 1 1 calc R U . . .
H22C H -0.2657 0.3871 0.5588 0.161 Uiso 1 1 calc R U . . .
C23 C -0.0327(11) 0.3671(7) 0.4962(10) 0.096(4) Uani 1 1 d . . . . .
H23A H 0.0408 0.3409 0.4569 0.143 Uiso 1 1 calc R U . . .
H23B H -0.0666 0.4115 0.4647 0.143 Uiso 1 1 calc R U . . .
H23C H -0.0180 0.3910 0.5458 0.143 Uiso 1 1 calc R U . . .
C24 C 0.3021(6) 0.2951(4) 0.5809(4) 0.0337(14) Uani 1 1 d . . . . .
C25 C 0.3768(7) 0.3364(5) 0.4949(5) 0.0471(19) Uani 1 1 d D . . . .
C26A C 0.4868(15) 0.2696(11) 0.4583(12) 0.099(4) Uani 0.5 1 d D . P A 1
H26A H 0.5297 0.2600 0.5009 0.149 Uiso 0.5 1 calc R U P A 1
H26B H 0.4610 0.2170 0.4478 0.149 Uiso 0.5 1 calc R U P A 1
H26C H 0.5379 0.2905 0.4035 0.149 Uiso 0.5 1 calc R U P A 1
C27A C 0.4151(17) 0.4204(11) 0.5142(13) 0.099(4) Uani 0.5 1 d D . P A 1
H27A H 0.4601 0.4100 0.5554 0.149 Uiso 0.5 1 calc R U P A 1
H27B H 0.4634 0.4439 0.4598 0.149 Uiso 0.5 1 calc R U P A 1
H27C H 0.3460 0.4598 0.5396 0.149 Uiso 0.5 1 calc R U P A 1
C28A C 0.3061(17) 0.3538(12) 0.4301(11) 0.099(4) Uani 0.5 1 d D . P A 1
H28A H 0.2815 0.3014 0.4175 0.149 Uiso 0.5 1 calc R U P A 1
H28B H 0.2372 0.3934 0.4556 0.149 Uiso 0.5 1 calc R U P A 1
H28C H 0.3547 0.3775 0.3759 0.149 Uiso 0.5 1 calc R U P A 1
C26B C 0.3951(18) 0.2808(12) 0.4140(10) 0.099(4) Uani 0.5 1 d D . P A 2
H26D H 0.3192 0.2727 0.4083 0.149 Uiso 0.5 1 calc R U P A 2
H26E H 0.4410 0.3084 0.3613 0.149 Uiso 0.5 1 calc R U P A 2
H26F H 0.4367 0.2264 0.4218 0.149 Uiso 0.5 1 calc R U P A 2
C27B C 0.5004(14) 0.3470(13) 0.5007(12) 0.099(4) Uani 0.5 1 d D . P A 2
H27D H 0.4924 0.3816 0.5509 0.149 Uiso 0.5 1 calc R U P A 2
H27E H 0.5410 0.2920 0.5077 0.149 Uiso 0.5 1 calc R U P A 2
H27F H 0.5453 0.3740 0.4472 0.149 Uiso 0.5 1 calc R U P A 2
C28B C 0.3076(17) 0.4241(10) 0.4842(12) 0.099(4) Uani 0.5 1 d D . P A 2
H28D H 0.2966 0.4584 0.5352 0.149 Uiso 0.5 1 calc R U P A 2
H28E H 0.3520 0.4526 0.4315 0.149 Uiso 0.5 1 calc R U P A 2
H28F H 0.2315 0.4156 0.4792 0.149 Uiso 0.5 1 calc R U P A 2
C29 C 0.3990(5) 0.3798(4) 0.8355(4) 0.0292(13) Uani 1 1 d . . . . .
C30 C 0.4680(7) 0.4536(4) 0.8397(5) 0.0389(15) Uani 1 1 d . . . . .
C31 C 0.4785(9) 0.5111(5) 0.7576(6) 0.061(2) Uani 1 1 d . . . . .
H31A H 0.5220 0.5576 0.7604 0.091 Uiso 1 1 calc R U . . .
H31B H 0.5196 0.4787 0.7050 0.091 Uiso 1 1 calc R U . . .
H31C H 0.4005 0.5331 0.7557 0.091 Uiso 1 1 calc R U . . .
C32 C 0.5901(7) 0.4219(6) 0.8494(6) 0.057(2) Uani 1 1 d . . . . .
H32A H 0.6312 0.4699 0.8519 0.085 Uiso 1 1 calc R U . . .
H32B H 0.5801 0.3886 0.9032 0.085 Uiso 1 1 calc R U . . .
H32C H 0.6355 0.3874 0.7994 0.085 Uiso 1 1 calc R U . . .
C33 C 0.3956(8) 0.5033(5) 0.9231(5) 0.0494(19) Uani 1 1 d . . . . .
H33A H 0.4357 0.5508 0.9287 0.074 Uiso 1 1 calc R U . . .
H33B H 0.3183 0.5236 0.9186 0.074 Uiso 1 1 calc R U . . .
H33C H 0.3873 0.4666 0.9744 0.074 Uiso 1 1 calc R U . . .
C34 C 0.2569(5) 0.2053(4) 1.0873(4) 0.0285(13) Uani 1 1 d . . . . .
C35 C 0.2726(6) 0.2333(4) 1.1750(4) 0.0357(14) Uani 1 1 d D . . . .
C36A C 0.317(2) 0.3198(11) 1.1603(12) 0.103(8) Uani 0.5 1 d D . P B 1
H36A H 0.3920 0.3165 1.1138 0.154 Uiso 0.5 1 calc R U P B 1
H36B H 0.2605 0.3602 1.1436 0.154 Uiso 0.5 1 calc R U P B 1
H36C H 0.3276 0.3377 1.2143 0.154 Uiso 0.5 1 calc R U P B 1
C37A C 0.360(2) 0.1655(13) 1.1968(13) 0.088(6) Uani 0.5 1 d D . P B 1
H37A H 0.4336 0.1618 1.1491 0.132 Uiso 0.5 1 calc R U P B 1
H37B H 0.3739 0.1799 1.2507 0.132 Uiso 0.5 1 calc R U P B 1
H37C H 0.3284 0.1116 1.2046 0.132 Uiso 0.5 1 calc R U P B 1
C38A C 0.1562(13) 0.2413(16) 1.2479(10) 0.112(9) Uani 0.5 1 d D . P B 1
H38A H 0.1022 0.2849 1.2322 0.169 Uiso 0.5 1 calc R U P B 1
H38B H 0.1231 0.1880 1.2560 0.169 Uiso 0.5 1 calc R U P B 1
H38C H 0.1685 0.2562 1.3022 0.169 Uiso 0.5 1 calc R U P B 1
C36B C 0.195(2) 0.3161(11) 1.1932(13) 0.088(6) Uani 0.5 1 d D . P B 2
H36D H 0.1150 0.3072 1.1985 0.132 Uiso 0.5 1 calc R U P B 2
H36E H 0.1974 0.3389 1.2477 0.132 Uiso 0.5 1 calc R U P B 2
H36F H 0.2233 0.3555 1.1452 0.132 Uiso 0.5 1 calc R U P B 2
C37B C 0.3954(12) 0.2445(17) 1.1665(11) 0.112(9) Uani 0.5 1 d D . P B 2
H37D H 0.4232 0.2859 1.1206 0.169 Uiso 0.5 1 calc R U P B 2
H37E H 0.3995 0.2639 1.2219 0.169 Uiso 0.5 1 calc R U P B 2
H37F H 0.4443 0.1911 1.1515 0.169 Uiso 0.5 1 calc R U P B 2
C38B C 0.234(2) 0.1694(12) 1.2460(10) 0.103(8) Uani 0.5 1 d D . P B 2
H38D H 0.1532 0.1605 1.2532 0.154 Uiso 0.5 1 calc R U P B 2
H38E H 0.2842 0.1166 1.2303 0.154 Uiso 0.5 1 calc R U P B 2
H38F H 0.2394 0.1893 1.3008 0.154 Uiso 0.5 1 calc R U P B 2
C39 C -0.1378(6) 0.1603(4) 1.0944(4) 0.0326(14) Uani 1 1 d . . . . .
C40 C -0.2301(7) 0.2233(5) 1.1546(5) 0.0479(18) Uani 1 1 d D . . . .
C41A C -0.2505(18) 0.3122(10) 1.1256(15) 0.104(4) Uani 0.5 1 d D . P C 1
H41A H -0.1773 0.3375 1.1098 0.157 Uiso 0.5 1 calc R U P C 1
H41B H -0.2787 0.3135 1.0748 0.157 Uiso 0.5 1 calc R U P C 1
H41C H -0.3087 0.3436 1.1731 0.157 Uiso 0.5 1 calc R U P C 1
C42A C -0.3508(14) 0.1954(14) 1.1758(14) 0.104(4) Uani 0.5 1 d D . P C 1
H42A H -0.3486 0.1370 1.1959 0.157 Uiso 0.5 1 calc R U P C 1
H42B H -0.4058 0.2306 1.2217 0.157 Uiso 0.5 1 calc R U P C 1
H42C H -0.3758 0.2004 1.1234 0.157 Uiso 0.5 1 calc R U P C 1
C43A C -0.1905(17) 0.2282(14) 1.2347(12) 0.104(4) Uani 0.5 1 d D . P C 1
H43A H -0.1756 0.1717 1.2570 0.157 Uiso 0.5 1 calc R U P C 1
H43B H -0.1188 0.2555 1.2189 0.157 Uiso 0.5 1 calc R U P C 1
H43C H -0.2514 0.2606 1.2798 0.157 Uiso 0.5 1 calc R U P C 1
C41B C -0.3114(16) 0.2559(14) 1.0992(14) 0.104(4) Uani 0.5 1 d D . P C 2
H41D H -0.2650 0.2789 1.0438 0.157 Uiso 0.5 1 calc R U P C 2
H41E H -0.3499 0.2097 1.0879 0.157 Uiso 0.5 1 calc R U P C 2
H41F H -0.3703 0.2997 1.1312 0.157 Uiso 0.5 1 calc R U P C 2
C42B C -0.2984(16) 0.1868(14) 1.2421(12) 0.104(4) Uani 0.5 1 d D . P C 2
H42D H -0.3549 0.2306 1.2762 0.157 Uiso 0.5 1 calc R U P C 2
H42E H -0.3395 0.1416 1.2320 0.157 Uiso 0.5 1 calc R U P C 2
H42F H -0.2444 0.1647 1.2741 0.157 Uiso 0.5 1 calc R U P C 2
C43B C -0.1694(18) 0.2966(11) 1.1752(14) 0.104(4) Uani 0.5 1 d D . P C 2
H43D H -0.1245 0.3218 1.1205 0.157 Uiso 0.5 1 calc R U P C 2
H43E H -0.2287 0.3389 1.2094 0.157 Uiso 0.5 1 calc R U P C 2
H43F H -0.1169 0.2748 1.2086 0.157 Uiso 0.5 1 calc R U P C 2
N1 N 0.2000(5) 0.0410(4) 0.5705(4) 0.0349(12) Uani 1 1 d . . . . .
N2 N 0.0548(5) 0.3896(3) 0.8368(4) 0.0321(12) Uani 1 1 d . . . . .
N3 N 0.5088(4) 0.1474(3) 0.8575(3) 0.0283(11) Uani 1 1 d . . . . .
O1 O 0.0913(4) 0.2274(3) 0.7629(3) 0.0289(9) Uani 1 1 d . . . . .
O2 O 0.1842(4) 0.2601(3) 0.9146(3) 0.0266(9) Uani 1 1 d . . . . .
O3 O 0.2871(4) 0.1049(3) 0.9144(3) 0.0282(9) Uani 1 1 d . . . . .
O4 O 0.3594(3) 0.2048(3) 0.7733(3) 0.0256(8) Uani 1 1 d . . . . .
O5 O 0.2660(4) 0.3398(3) 0.6492(3) 0.0374(11) Uani 1 1 d . . . . .
O6 O 0.2846(4) 0.2189(3) 0.5782(3) 0.0364(10) Uani 1 1 d . . . . .
O7 O 0.3418(4) 0.2179(3) 1.0178(3) 0.0295(9) Uani 1 1 d . . . . .
O8 O 0.1632(4) 0.1745(3) 1.0912(3) 0.0336(10) Uani 1 1 d . . . . .
O9 O 0.3262(4) 0.3882(3) 0.7935(3) 0.0333(10) Uani 1 1 d . . . . .
O10 O 0.4184(4) 0.3138(3) 0.8826(3) 0.0307(9) Uani 1 1 d . . . . .
O11 O 0.0393(4) 0.2296(3) 0.5822(3) 0.0402(11) Uani 1 1 d . . . . .
O16 O -0.0502(4) 0.1918(3) 1.0391(3) 0.0353(10) Uani 1 1 d . . . . .
O17 O -0.1535(5) 0.0837(3) 1.1010(4) 0.0615(17) Uani 1 1 d . . . . .
O20 O -0.1313(5) 0.1722(4) 0.6162(4) 0.0512(14) Uani 1 1 d . . . . .
O21 O 0.2968(5) -0.0813(4) 0.4218(4) 0.0535(14) Uani 1 1 d . . . . .
H21 H 0.239(7) -0.120(5) 0.431(7) 0.080 Uiso 1 1 calc R U . . .
Co1 Co 0.14366(7) 0.15900(5) 0.65054(5) 0.0294(2) Uani 1 1 d . . . . .
Co2 Co 0.21377(7) 0.29981(5) 0.78009(5) 0.0266(2) Uani 1 1 d . . . . .
Co3 Co 0.11774(7) 0.13763(5) 0.98505(5) 0.0265(2) Uani 1 1 d . . . . .
Co4 Co 0.34774(7) 0.20995(5) 0.89572(5) 0.0245(2) Uani 1 1 d . . . . .
O18 O 0.7356(4) 0.0368(3) 0.8595(4) 0.0445(12) Uani 1 1 d . . . . .
H18 H 0.7815 0.0123 0.8846 0.067 Uiso 1 1 calc R U . . .
O15 O 0.1060(4) 0.0114(3) 1.0429(3) 0.0343(10) Uani 1 1 d D . . . .
H1W H 0.0389 0.0014 1.0774 0.051 Uiso 1 1 d DR U . . .
H2W H 0.1288 -0.0211 0.9986 0.051 Uiso 1 1 d DR U . . .
O12 O 0.2700(4) 0.0846(3) 0.7110(3) 0.0332(10) Uani 1 1 d D . . . .
H12W H 0.3017 0.1179 0.7354 0.040 Uiso 1 1 d DR U . . .
O13 O -0.0081(4) 0.0905(3) 0.7116(3) 0.0366(10) Uani 1 1 d D . . . .
H13W H -0.0605 0.1202 0.6950 0.044 Uiso 1 1 d DR U . . .
O14 O 0.0783(4) 0.0931(3) 0.8752(3) 0.0303(9) Uani 1 1 d D . . . .
H14C H 0.0933 0.1164 0.8238 0.045 Uiso 1 1 d DR U . . .
H14D H 0.1305 0.0399 0.8482 0.045 Uiso 1 1 d DR U . . .
O19 O 0.2201(7) 0.5209(4) 0.6930(5) 0.084(2) Uani 1 1 d D . . . .
H19 H 0.2794 0.4866 0.6943 0.101 Uiso 1 1 d DR U . . .

loop_
_atom_site_aniso_label
_atom_site_aniso_U_11
_atom_site_aniso_U_22
_atom_site_aniso_U_33
_atom_site_aniso_U_23
_atom_site_aniso_U_13
_atom_site_aniso_U_12
C1 0.031(3) 0.040(4) 0.034(3) 0.007(3) -0.011(3) -0.009(3)
C2 0.036(3) 0.036(3) 0.034(3) 0.005(3) -0.013(3) -0.001(3)
C3 0.038(3) 0.033(3) 0.027(3) 0.001(3) 0.000(3) -0.006(3)
C4 0.041(4) 0.030(3) 0.022(3) 0.005(2) -0.003(3) -0.009(3)
C5 0.056(4) 0.026(3) 0.039(4) 0.007(3) -0.019(3) -0.005(3)
C6 0.083(6) 0.039(4) 0.050(5) 0.020(4) -0.021(4) -0.021(4)
C7 0.031(3) 0.043(4) 0.024(3) 0.003(3) -0.004(2) -0.006(3)
C8 0.028(3) 0.036(3) 0.025(3) 0.007(3) -0.003(2) -0.006(3)
C9 0.031(3) 0.041(4) 0.032(3) 0.009(3) -0.012(3) -0.011(3)
C10 0.031(3) 0.046(4) 0.038(4) 0.009(3) -0.013(3) -0.008(3)
C11 0.028(3) 0.032(3) 0.031(3) 0.001(3) -0.006(2) -0.005(2)
C12 0.030(3) 0.026(3) 0.036(3) 0.008(3) -0.008(3) -0.009(2)
C13 0.034(3) 0.038(4) 0.037(4) 0.000(3) -0.011(3) -0.004(3)
C14 0.045(4) 0.036(4) 0.046(4) -0.002(3) -0.021(3) 0.000(3)
C15 0.047(4) 0.043(4) 0.028(3) 0.005(3) -0.010(3) -0.011(3)
C16 0.057(5) 0.051(5) 0.039(4) -0.004(3) -0.013(3) -0.008(4)
C17 0.044(4) 0.036(4) 0.036(4) 0.002(3) -0.013(3) -0.012(3)
C18 0.042(4) 0.034(3) 0.034(3) 0.008(3) -0.011(3) -0.017(3)
C19 0.037(4) 0.038(4) 0.033(3) 0.002(3) -0.010(3) -0.007(3)
C20 0.043(4) 0.053(4) 0.038(4) 0.014(3) -0.010(3) -0.007(3)
C21 0.139(12) 0.084(8) 0.090(9) 0.031(7) -0.062(8) -0.020(8)
C22 0.083(8) 0.097(9) 0.099(9) 0.036(7) 0.016(7) 0.027(7)
C23 0.096(8) 0.068(7) 0.142(12) 0.051(7) -0.065(8) -0.027(6)
C24 0.035(3) 0.039(4) 0.029(3) 0.011(3) -0.010(3) -0.012(3)
C25 0.064(5) 0.045(4) 0.028(3) 0.009(3) -0.003(3) -0.025(4)
C26A 0.134(10) 0.120(9) 0.043(4) 0.030(5) -0.007(5) -0.078(7)
C27A 0.134(10) 0.120(9) 0.043(4) 0.030(5) -0.007(5) -0.078(7)
C28A 0.134(10) 0.120(9) 0.043(4) 0.030(5) -0.007(5) -0.078(7)
C26B 0.134(10) 0.120(9) 0.043(4) 0.030(5) -0.007(5) -0.078(7)
C27B 0.134(10) 0.120(9) 0.043(4) 0.030(5) -0.007(5) -0.078(7)
C28B 0.134(10) 0.120(9) 0.043(4) 0.030(5) -0.007(5) -0.078(7)
C29 0.029(3) 0.027(3) 0.027(3) 0.006(2) -0.002(2) -0.009(2)
C30 0.052(4) 0.032(3) 0.035(4) 0.005(3) -0.012(3) -0.017(3)
C31 0.094(7) 0.050(5) 0.047(5) 0.026(4) -0.024(4) -0.043(5)
C32 0.051(5) 0.055(5) 0.075(6) 0.004(4) -0.027(4) -0.031(4)
C33 0.066(5) 0.040(4) 0.044(4) 0.003(3) -0.016(4) -0.016(4)
C34 0.036(3) 0.024(3) 0.026(3) 0.008(2) -0.010(2) -0.007(2)
C35 0.043(4) 0.042(4) 0.026(3) 0.008(3) -0.016(3) -0.008(3)
C36A 0.21(2) 0.094(12) 0.031(7) 0.013(7) -0.042(11) -0.097(14)
C37A 0.135(16) 0.094(12) 0.044(8) -0.005(8) -0.053(9) 0.021(11)
C38A 0.045(7) 0.27(3) 0.024(6) -0.054(11) -0.003(5) -0.017(12)
C36B 0.135(16) 0.094(12) 0.044(8) -0.005(8) -0.053(9) 0.021(11)
C37B 0.045(7) 0.27(3) 0.024(6) -0.054(11) -0.003(5) -0.017(12)
C38B 0.21(2) 0.094(12) 0.031(7) 0.013(7) -0.042(11) -0.097(14)
C39 0.031(3) 0.031(3) 0.035(3) 0.009(3) -0.010(3) -0.005(3)
C40 0.045(4) 0.046(4) 0.047(4) -0.006(3) -0.004(3) -0.006(3)
C41A 0.071(6) 0.085(7) 0.113(9) -0.010(6) 0.025(6) 0.019(5)
C42A 0.071(6) 0.085(7) 0.113(9) -0.010(6) 0.025(6) 0.019(5)
C43A 0.071(6) 0.085(7) 0.113(9) -0.010(6) 0.025(6) 0.019(5)
C41B 0.071(6) 0.085(7) 0.113(9) -0.010(6) 0.025(6) 0.019(5)
C42B 0.071(6) 0.085(7) 0.113(9) -0.010(6) 0.025(6) 0.019(5)
C43B 0.071(6) 0.085(7) 0.113(9) -0.010(6) 0.025(6) 0.019(5)
N1 0.036(3) 0.038(3) 0.034(3) 0.006(2) -0.014(2) -0.010(2)
N2 0.034(3) 0.028(3) 0.036(3) 0.010(2) -0.013(2) -0.007(2)
N3 0.025(2) 0.035(3) 0.024(2) 0.010(2) -0.008(2) -0.006(2)
O1 0.032(2) 0.028(2) 0.026(2) 0.0049(17) -0.0078(17) -0.0064(17)
O2 0.030(2) 0.026(2) 0.023(2) 0.0065(16) -0.0062(16) -0.0068(16)
O3 0.031(2) 0.027(2) 0.026(2) 0.0083(17) -0.0066(17) -0.0081(17)
O4 0.027(2) 0.029(2) 0.0197(19) 0.0061(16) -0.0051(16) -0.0063(16)
O5 0.051(3) 0.034(2) 0.026(2) 0.0096(19) -0.009(2) -0.010(2)
O6 0.044(3) 0.036(2) 0.027(2) 0.0069(19) -0.0044(19) -0.018(2)
O7 0.035(2) 0.031(2) 0.024(2) 0.0086(17) -0.0102(17) -0.0074(18)
O8 0.037(2) 0.042(3) 0.023(2) 0.0098(18) -0.0084(18) -0.015(2)
O9 0.041(2) 0.031(2) 0.031(2) 0.0094(18) -0.0146(19) -0.0095(19)
O10 0.037(2) 0.029(2) 0.027(2) 0.0091(17) -0.0101(18) -0.0105(18)
O11 0.041(3) 0.044(3) 0.039(3) 0.013(2) -0.017(2) -0.011(2)
O16 0.031(2) 0.032(2) 0.038(3) 0.0058(19) -0.0040(19) -0.0025(18)
O17 0.063(4) 0.031(3) 0.073(4) 0.002(3) 0.008(3) -0.016(2)
O20 0.047(3) 0.051(3) 0.063(4) 0.021(3) -0.027(3) -0.017(2)
O21 0.057(3) 0.054(3) 0.051(3) -0.015(3) -0.018(3) -0.001(3)
Co1 0.0329(5) 0.0319(5) 0.0245(4) 0.0059(3) -0.0088(3) -0.0105(3)
Co2 0.0315(4) 0.0265(4) 0.0224(4) 0.0074(3) -0.0085(3) -0.0088(3)
Co3 0.0270(4) 0.0277(4) 0.0239(4) 0.0060(3) -0.0063(3) -0.0073(3)
Co4 0.0264(4) 0.0265(4) 0.0205(4) 0.0063(3) -0.0063(3) -0.0081(3)
O18 0.033(3) 0.054(3) 0.046(3) 0.001(2) -0.016(2) 0.003(2)
O15 0.029(2) 0.036(2) 0.038(2) 0.013(2) -0.0097(19) -0.0088(18)
O12 0.039(2) 0.034(2) 0.027(2) 0.0026(18) -0.0111(19) -0.0076(19)
O13 0.040(3) 0.040(3) 0.030(2) 0.007(2) -0.0083(19) -0.014(2)
O14 0.032(2) 0.035(2) 0.024(2) 0.0084(17) -0.0072(17) -0.0115(18)
O19 0.094(5) 0.045(4) 0.081(5) 0.030(3) 0.011(4) 0.006(3)

loop_
_atom_type_symbol
_atom_type_description
_atom_type_scat_dispersion_real
_atom_type_scat_dispersion_imag
_atom_type_scat_source
C C 0.0033 0.0016 'International Tables Vol C Tables 4.2.6.8 and 6.1.1.4'
H H 0.0000 0.0000 'International Tables Vol C Tables 4.2.6.8 and 6.1.1.4'
N N 0.0061 0.0033 'International Tables Vol C Tables 4.2.6.8 and 6.1.1.4'
O O 0.0106 0.0060 'International Tables Vol C Tables 4.2.6.8 and 6.1.1.4'
Co Co 0.3494 0.9721 'International Tables Vol C Tables 4.2.6.8 and 6.1.1.4'

loop_
_geom_angle_atom_site_label_1
_geom_angle_atom_site_label_2
_geom_angle_atom_site_label_3
_geom_angle
O1 C1 C2 111.5(5)
N2 C2 C1 111.5(5)
N2 C3 C4 112.6(5)
O2 C4 C3 107.6(5)
N2 C5 C6 116.9(6)
O19 C6 C5 118.6(8)
O4 C7 C8 110.9(5)
N3 C8 C7 110.9(5)
N3 C9 C10 116.2(6)
O18 C10 C9 112.6(5)
C12 C11 N3 107.7(5)
O3 C12 C11 106.8(5)
O12 C13 C14 106.7(5)
N1 C14 C13 109.3(6)
N1 C15 C16 116.2(6)
O21 C16 C15 113.7(7)
N1 C17 C18 109.5(5)
O13 C18 C17 109.6(5)
O11 C19 O20 124.3(6)
O11 C19 C20 118.7(6)
O20 C19 C20 117.0(6)
C23 C20 C22 109.7(10)
C23 C20 C21 110.6(9)
C22 C20 C21 106.4(10)
C23 C20 C19 110.9(7)
C22 C20 C19 109.2(7)
C21 C20 C19 110.0(7)
O5 C24 O6 124.8(6)
O5 C24 C25 117.2(6)
O6 C24 C25 118.0(6)
C28A C25 C27A 108.8(9)
C26B C25 C27B 107.1(9)
C28A C25 C24 110.3(9)
C27A C25 C24 111.1(9)
C26B C25 C24 111.3(8)
C27B C25 C24 110.4(9)
C26B C25 C28B 110.2(9)
C27B C25 C28B 111.2(8)
C24 C25 C28B 106.8(9)
C28A C25 C26A 111.6(8)
C27A C25 C26A 110.6(8)
C24 C25 C26A 104.4(8)
O9 C29 O10 125.6(6)
O9 C29 C30 119.8(6)
O10 C29 C30 114.5(6)
C29 C30 C33 106.3(6)
C29 C30 C31 109.7(6)
C33 C30 C31 109.6(7)
C29 C30 C32 111.6(6)
C33 C30 C32 108.0(7)
C31 C30 C32 111.6(7)
O8 C34 O7 126.7(6)
O8 C34 C35 118.3(5)
O7 C34 C35 114.9(5)
C37B C35 C38B 107.4(9)
C37B C35 C36B 111.0(9)
C38B C35 C36B 112.4(8)
C38A C35 C37A 111.3(8)
C38A C35 C36A 107.7(9)
C37A C35 C36A 112.5(9)
C37B C35 C34 113.0(8)
C38B C35 C34 110.5(8)
C36B C35 C34 102.6(8)
C38A C35 C34 110.9(8)
C37A C35 C34 105.8(9)
C36A C35 C34 108.7(8)
O17 C39 O16 125.3(6)
O17 C39 C40 118.9(6)
O16 C39 C40 115.8(6)
C41A C40 C42A 101.8(11)
C41A C40 C43A 105.4(10)
C42A C40 C43A 113.1(9)
C41A C40 C39 120.9(10)
C42A C40 C39 110.8(10)
C43A C40 C39 105.0(10)
C42B C40 C39 114.6(10)
C42B C40 C41B 111.6(9)
C39 C40 C41B 103.8(10)
C42B C40 C43B 106.9(10)
C39 C40 C43B 109.5(9)
C41B C40 C43B 110.5(9)
C14 N1 C17 110.3(5)
C14 N1 C15 110.5(6)
C17 N1 C15 111.1(5)
C14 N1 Co1 111.0(4)
C17 N1 Co1 105.6(4)
C15 N1 Co1 108.3(4)
C2 N2 C5 110.3(5)
C2 N2 C3 110.9(5)
C5 N2 C3 107.3(5)
C2 N2 Co2 103.3(4)
C5 N2 Co2 121.5(4)
C3 N2 Co2 103.3(4)
C8 N3 C9 111.1(5)
C8 N3 C11 110.7(5)
C9 N3 C11 110.7(5)
C8 N3 Co4 104.8(4)
C9 N3 Co4 114.9(4)
C11 N3 Co4 104.3(3)
C1 O1 Co1 121.6(4)
C1 O1 Co2 112.7(4)
Co1 O1 Co2 115.69(19)
C4 O2 Co4 125.4(4)
C4 O2 Co2 104.0(3)
Co4 O2 Co2 94.27(16)
C4 O2 Co3 113.5(3)
Co4 O2 Co3 89.88(16)
Co2 O2 Co3 130.1(2)
C12 O3 Co4 110.5(3)
C12 O3 Co3 134.6(3)
Co4 O3 Co3 101.9(2)
C7 O4 Co4 112.1(4)
C7 O4 Co2 126.1(4)
Co4 O4 Co2 95.29(17)
C24 O5 Co2 128.2(4)
C24 O6 Co1 128.9(4)
C34 O7 Co4 128.4(4)
C34 O8 Co3 126.0(4)
C29 O9 Co2 128.3(4)
C29 O10 Co4 126.9(4)
C19 O11 Co1 134.8(4)
C39 O16 Co3 129.1(4)
O1 Co1 O6 100.38(18)
O1 Co1 O11 98.62(19)
O6 Co1 O11 89.25(19)
O1 Co1 O13 86.24(17)
O6 Co1 O13 172.70(18)
O11 Co1 O13 86.68(19)
O1 Co1 O12 85.20(17)
O6 Co1 O12 85.81(18)
O11 Co1 O12 174.24(18)
O13 Co1 O12 97.91(18)
O1 Co1 N1 155.57(19)
O6 Co1 N1 94.42(19)
O11 Co1 N1 100.9(2)
O13 Co1 N1 80.42(19)
O12 Co1 N1 76.57(19)
O1 Co2 O5 93.62(18)
O1 Co2 O9 172.52(17)
O5 Co2 O9 83.08(18)
O1 Co2 O2 93.11(16)
O5 Co2 O2 172.16(18)
O9 Co2 O2 90.69(16)
O1 Co2 O4 100.93(17)
O5 Co2 O4 98.01(17)
O9 Co2 O4 86.20(17)
O2 Co2 O4 76.75(15)
O1 Co2 N2 82.50(19)
O5 Co2 N2 101.5(2)
O9 Co2 N2 91.56(19)
O2 Co2 N2 83.31(18)
O4 Co2 N2 159.90(18)
O1 Co2 Co4 111.30(12)
O5 Co2 Co4 132.43(14)
O9 Co2 Co4 75.64(12)
O2 Co2 Co4 40.61(11)
O4 Co2 Co4 39.43(11)
N2 Co2 Co4 120.80(15)
O3 Co3 O16 168.06(18)
O3 Co3 O8 92.63(18)
O16 Co3 O8 90.52(19)
O3 Co3 O14 84.92(17)
O16 Co3 O14 92.35(18)
O8 Co3 O14 176.60(19)
O3 Co3 O15 90.61(17)
O16 Co3 O15 100.98(17)
O8 Co3 O15 88.79(18)
O14 Co3 O15 88.88(17)
O3 Co3 O2 74.57(16)
O16 Co3 O2 94.09(16)
O8 Co3 O2 87.23(16)
O14 Co3 O2 94.38(15)
O15 Co3 O2 164.44(16)
O3 Co3 Co4 37.44(12)
O16 Co3 Co4 132.78(13)
O8 Co3 Co4 77.82(12)
O14 Co3 Co4 101.48(11)
O15 Co3 Co4 123.95(12)
O2 Co3 Co4 40.50(10)
O3 Co4 O4 89.19(18)
O3 Co4 O10 175.06(19)
O4 Co4 O10 94.28(18)
O3 Co4 O7 92.92(18)
O4 Co4 O7 177.54(17)
O10 Co4 O7 83.54(18)
O3 Co4 O2 86.12(18)
O4 Co4 O2 86.46(17)
O10 Co4 O2 97.58(18)
O7 Co4 O2 94.94(18)
O3 Co4 N3 88.1(2)
O4 Co4 N3 83.93(19)
O10 Co4 N3 88.8(2)
O7 Co4 N3 94.9(2)
O2 Co4 N3 168.8(2)
O3 Co4 Co2 101.50(13)
O4 Co4 Co2 45.28(12)
O10 Co4 Co2 83.44(13)
O7 Co4 Co2 135.26(13)
O2 Co4 Co2 45.11(12)
N3 Co4 Co2 127.38(15)
O3 Co4 Co3 40.62(13)
O4 Co4 Co3 102.11(12)
O10 Co4 Co3 141.29(14)
O7 Co4 Co3 80.32(13)
O2 Co4 Co3 49.62(12)
N3 Co4 Co3 127.34(15)
Co2 Co4 Co3 83.75(4)
C13 O12 Co1 106.6(4)
C18 O13 Co1 109.7(4)

loop_
_geom_bond_atom_site_label_1
_geom_bond_atom_site_label_2
_geom_bond_distance
C1 O1 1.409(8)
C1 C2 1.520(9)
C2 N2 1.466(8)
C3 N2 1.505(8)
C3 C4 1.518(9)
C4 O2 1.433(7)
C5 N2 1.504(8)
C5 C6 1.517(10)
C6 O19 1.349(11)
C7 O4 1.431(7)
C7 C8 1.531(9)
C8 N3 1.487(7)
C9 N3 1.490(8)
C9 C10 1.516(9)
C10 O18 1.412(9)
C11 C12 1.504(8)
C11 N3 1.514(8)
C12 O3 1.410(7)
C13 O12 1.432(8)
C13 C14 1.521(9)
C14 N1 1.488(9)
C15 N1 1.495(8)
C15 C16 1.515(10)
C16 O21 1.418(10)
C17 N1 1.493(8)
C17 C18 1.516(9)
C18 O13 1.437(8)
C19 O11 1.248(8)
C19 O20 1.270(8)
C19 C20 1.553(10)
C20 C23 1.480(13)
C20 C22 1.501(13)
C20 C21 1.536(14)
C24 O5 1.250(8)
C24 O6 1.252(8)
C24 C25 1.538(9)
C25 C28A 1.513(15)
C25 C27A 1.529(15)
C25 C26B 1.533(15)
C25 C27B 1.533(15)
C25 C28B 1.553(15)
C25 C26A 1.555(15)
C29 O9 1.237(8)
C29 O10 1.290(7)
C29 C30 1.521(9)
C30 C33 1.527(11)
C30 C31 1.528(10)
C30 C32 1.530(11)
C34 O8 1.254(7)
C34 O7 1.267(7)
C34 C35 1.548(9)
C35 C37B 1.458(13)
C35 C38B 1.474(13)
C35 C36B 1.490(14)
C35 C38A 1.499(13)
C35 C37A 1.505(13)
C35 C36A 1.506(13)
C39 O17 1.241(8)
C39 O16 1.272(7)
C39 C40 1.511(10)
C40 C41A 1.470(15)
C40 C42A 1.487(15)
C40 C43A 1.492(16)
C40 C42B 1.498(15)
C40 C41B 1.525(16)
C40 C43B 1.536(16)
N1 Co1 2.220(6)
N2 Co2 2.194(6)
N3 Co4 1.974(5)
O1 Co1 2.013(4)
O1 Co2 2.048(4)
O2 Co4 1.948(4)
O2 Co2 2.120(4)
O2 Co3 2.285(4)
O3 Co4 1.864(4)
O3 Co3 1.996(4)
O4 Co4 1.903(4)
O4 Co2 2.129(4)
O5 Co2 2.058(4)
O6 Co1 2.026(4)
O7 Co4 1.920(4)
O8 Co3 2.048(4)
O9 Co2 2.110(4)
O10 Co4 1.907(4)
O11 Co1 2.082(5)
O16 Co3 2.013(4)
Co1 O13 2.158(4)
Co1 O12 2.215(5)
Co2 Co4 2.9838(13)
Co3 O14 2.109(4)
Co3 O15 2.153(4)
Co3 Co4 2.9991(14)
